data_7706779
loop_
_publ_author_name
'Xing, Tian'
'Prior, Timothy J.'
'Chen, Kai'
'Redshaw, Carl'

_publ_section_title
;
 Titanium complexes bearing oxa- and azacalix[4, 6]arenes: structural
 studies and use in the ring opening homo-/co-polymerization of cyclic
 esters.
;
_journal_issue 12
_journal_name_full 'Dalton transactions (Cambridge, England : 2003)'
_journal_page_first 4396
_journal_page_last 4407
_journal_paper_doi 10.1039/d1dt00189b
_journal_volume 50
_journal_year 2021
_chemical_formula_moiety '2(C64 H70 Br12 N8 O6 Ti4), 9(C2 H3 N) [+ 5(C2 H3 N)]'
_chemical_formula_sum 'C146 H171 Br24 N25 O12 Ti8'
_chemical_formula_weight 4769.11
_space_group_crystal_system triclinic
_space_group_IT_number 2
_space_group_name_Hall '-P 1'
_space_group_name_H-M_alt 'P -1'
_atom_sites_solution_hydrogens geom
_audit_creation_method SHELXL-2018/3
_audit_update_record
;
2021-02-24 deposited with the CCDC.	2021-03-05 downloaded from the CCDC.
;
_cell_angle_alpha 71.1100(10)
_cell_angle_beta 74.1160(10)
_cell_angle_gamma 66.8570(10)
_cell_formula_units_Z 1
_cell_length_a 17.7979(2)
_cell_length_b 18.13140(10)
_cell_length_c 18.4582(2)
_cell_measurement_reflns_used 114275
_cell_measurement_temperature 100(2)
_cell_measurement_theta_max 70.1830
_cell_measurement_theta_min 2.5530
_cell_volume 5108.21(10)
_computing_cell_refinement 'CrysAlisPro 1.171.40.79a (Rigaku OD, 2020)'
_computing_data_collection 'CrysAlisPro 1.171.40.79a (Rigaku OD, 2020)'
_computing_data_reduction 'CrysAlisPro 1.171.40.79a (Rigaku OD, 2020)'
_computing_molecular_graphics 'Olex2; Mercury'
_computing_publication_material 'CIFTAB, WinGX'
_computing_structure_refinement 'SHELXL-2018/3 (Sheldrick, 2018)'
_computing_structure_solution 'SHELXT (Sheldrick, 2015)'
_diffrn_ambient_temperature 100(2)
_diffrn_detector_area_resol_mean 10.000
_diffrn_measured_fraction_theta_full 0.995
_diffrn_measured_fraction_theta_max 0.995
_diffrn_measurement_device_type 'XtaLAB AFC11 (RCD3): quarter-chi single'
_diffrn_measurement_method \w-scans
_diffrn_radiation_type CuK\a
_diffrn_radiation_wavelength 1.54178
_diffrn_reflns_av_R_equivalents 0.0693
_diffrn_reflns_av_unetI/netI 0.0250
_diffrn_reflns_Laue_measured_fraction_full 0.995
_diffrn_reflns_Laue_measured_fraction_max 0.995
_diffrn_reflns_limit_h_max 21
_diffrn_reflns_limit_h_min -21
_diffrn_reflns_limit_k_max 21
_diffrn_reflns_limit_k_min -21
_diffrn_reflns_limit_l_max 22
_diffrn_reflns_limit_l_min -22
_diffrn_reflns_number 237393
_diffrn_reflns_point_group_measured_fraction_full 0.995
_diffrn_reflns_point_group_measured_fraction_max 0.995
_diffrn_reflns_theta_full 67.679
_diffrn_reflns_theta_max 68.236
_diffrn_reflns_theta_min 2.567
_diffrn_source 'Rotating-anode X-ray tube'
_exptl_absorpt_coefficient_mu 8.449
_exptl_absorpt_correction_T_max 1.0000
_exptl_absorpt_correction_T_min 0.66859
_exptl_absorpt_correction_type multi-scan
_exptl_absorpt_process_details
;
CrysAlisPro 1.171.40.79a (Rigaku Oxford Diffraction, 2020)
Empirical absorption correction using spherical harmonics,
 implemented in SCALE3 ABSPACK scaling algorithm.
;
_exptl_crystal_colour 'dark red'
_exptl_crystal_density_diffrn 1.550
_exptl_crystal_description 'opaque block'
_exptl_crystal_F_000 2334
_exptl_crystal_size_max 0.120
_exptl_crystal_size_mid 0.080
_exptl_crystal_size_min 0.050
_refine_diff_density_max 1.543
_refine_diff_density_min -1.159
_refine_diff_density_rms 0.165
_refine_ls_extinction_method none
_refine_ls_goodness_of_fit_ref 1.023
_refine_ls_hydrogen_treatment constr
_refine_ls_matrix_type full
_refine_ls_number_parameters 986
_refine_ls_number_reflns 18616
_refine_ls_number_restraints 137
_refine_ls_restrained_S_all 1.023
_refine_ls_R_factor_all 0.0712
_refine_ls_R_factor_gt 0.0660
_refine_ls_shift/su_max 0.001
_refine_ls_shift/su_mean 0.000
_refine_ls_structure_factor_coef Fsqd
_refine_ls_weighting_details 'w=1/[\s^2^(Fo^2^)+(0.1249P)^2^+12.2022P] where P=(Fo^2^+2Fc^2^)/3'
_refine_ls_weighting_scheme calc
_refine_ls_wR_factor_gt 0.1848
_refine_ls_wR_factor_ref 0.1896
_reflns_Friedel_coverage 0.000
_reflns_number_gt 16246
_reflns_number_total 18616
_reflns_threshold_expression 'I > 2\s(I)'
_cod_data_source_file d1dt00189b2.cif
_cod_data_source_block 6
_cod_depositor_comments 'Adding full bibliography for 7706773--7706779.cif.'
_cod_database_code 7706779
_platon_squeeze_void_probe_radius 1.20
_shelx_shelxl_version_number 2018/3
_shelx_space_group_comment
;
The symmetry employed for this shelxl refinement is uniquely defined
by the following loop, which should always be used as a source of
symmetry information in preference to the above space-group names.
They are only intended as comments.
;
_shelx_estimated_absorpt_t_min 0.430
_shelx_estimated_absorpt_t_max 0.677

loop_
_space_group_symop_operation_xyz
'x, y, z'
'-x, -y, -z'

loop_
_atom_site_label
_atom_site_type_symbol
_atom_site_fract_x
_atom_site_fract_y
_atom_site_fract_z
_atom_site_U_iso_or_equiv
_atom_site_adp_type
_atom_site_occupancy
_atom_site_site_symmetry_order
_atom_site_calc_flag
_atom_site_refinement_flags_posn
_atom_site_refinement_flags_adp
_atom_site_refinement_flags_occupancy
_atom_site_disorder_assembly
_atom_site_disorder_group
Ti1 Ti 0.12254(7) 0.27922(7) 0.10231(7) 0.0543(3) Uani 1 1 d . . . . .
Ti2 Ti 0.46826(6) -0.05470(6) 0.25367(6) 0.0414(2) Uani 1 1 d . . . . .
Br1 Br 0.08947(5) 0.16083(5) 0.20459(5) 0.0739(2) Uani 1 1 d . . . . .
Br2 Br 0.11407(5) 0.34578(5) 0.20457(4) 0.0653(2) Uani 1 1 d . . . . .
Br3 Br 0.13037(5) 0.40626(5) -0.00236(5) 0.0712(2) Uani 1 1 d . . . . .
Br4 Br 0.08574(5) 0.23086(6) 0.00590(5) 0.0755(2) Uani 1 1 d . . . . .
Br5 Br 0.49418(4) -0.02358(4) 0.10702(3) 0.05338(17) Uani 1 1 d . . . . .
Br6 Br 0.40969(4) -0.09896(4) 0.39367(3) 0.04900(15) Uani 1 1 d . . . . .
O1 O 0.2320(3) 0.2312(3) 0.0835(2) 0.0530(10) Uani 1 1 d . . . . .
O2 O 0.4468(2) 0.0478(2) 0.2554(2) 0.0466(9) Uani 1 1 d . . . . .
O3 O 0.5782(2) -0.0943(2) 0.2590(2) 0.0437(8) Uani 1 1 d . . . . .
C1 C 0.3149(4) 0.2192(3) 0.0572(3) 0.0481(13) Uani 1 1 d . . . . .
C2 C 0.3474(4) 0.2216(4) -0.0219(4) 0.0547(15) Uani 1 1 d . . . . .
C3 C 0.4311(5) 0.2105(4) -0.0463(4) 0.0603(16) Uani 1 1 d . . . . .
H3 H 0.453305 0.213418 -0.099776 0.072 Uiso 1 1 calc R U . . .
C4 C 0.4840(5) 0.1954(5) 0.0036(4) 0.0654(17) Uani 1 1 d . . . . .
C5 C 0.4488(4) 0.1941(4) 0.0810(4) 0.0581(15) Uani 1 1 d . . . . .
H5 H 0.483640 0.185064 0.116092 0.070 Uiso 1 1 calc R U . . .
C6 C 0.3662(4) 0.2054(3) 0.1093(3) 0.0489(13) Uani 1 1 d . . . . .
C7 C 0.5753(6) 0.1806(7) -0.0247(6) 0.096(3) Uani 1 1 d . . . . .
H7A H 0.592587 0.160403 -0.071940 0.143 Uiso 1 1 calc R U . . .
H7B H 0.606588 0.139361 0.015530 0.143 Uiso 1 1 calc R U . . .
H7C H 0.586235 0.232546 -0.036191 0.143 Uiso 1 1 calc R U . . .
C8 C 0.3296(4) 0.2000(4) 0.1945(3) 0.0515(14) Uani 1 1 d . . . . .
H8A H 0.280319 0.249907 0.199260 0.062 Uiso 1 1 calc R U . . .
H8B H 0.310861 0.151305 0.215931 0.062 Uiso 1 1 calc R U . . .
C9 C 0.4483(4) 0.1166(3) 0.2694(3) 0.0447(12) Uani 1 1 d . . . . .
C10 C 0.3895(4) 0.1930(4) 0.2419(4) 0.0507(13) Uani 1 1 d . . . . .
C11 C 0.3921(4) 0.2619(4) 0.2580(5) 0.0639(17) Uani 1 1 d . . . . .
H11 H 0.353919 0.314804 0.239246 0.077 Uiso 1 1 calc R U . . .
C12 C 0.4479(5) 0.2561(5) 0.2999(5) 0.072(2) Uani 1 1 d . . . . .
C13 C 0.5055(4) 0.1784(4) 0.3259(4) 0.0628(17) Uani 1 1 d . . . . .
H13 H 0.544895 0.174082 0.354182 0.075 Uiso 1 1 calc R U . . .
C14 C 0.5065(4) 0.1084(4) 0.3115(4) 0.0510(13) Uani 1 1 d . . . . .
C15 C 0.4474(6) 0.3323(5) 0.3184(7) 0.100(3) Uani 1 1 d . . . . .
H15A H 0.438836 0.323982 0.374862 0.149 Uiso 1 1 calc R U . . .
H15B H 0.402539 0.380796 0.297199 0.149 Uiso 1 1 calc R U . . .
H15C H 0.500640 0.341261 0.295109 0.149 Uiso 1 1 calc R U . . .
C16 C 0.5661(4) 0.0238(4) 0.3426(3) 0.0494(13) Uani 1 1 d . . . . .
H16A H 0.535418 -0.015924 0.363745 0.059 Uiso 1 1 calc R U . . .
H16B H 0.586710 0.026303 0.386153 0.059 Uiso 1 1 calc R U . . .
C17 C 0.6438(3) -0.0689(3) 0.2476(3) 0.0410(11) Uani 1 1 d . . . . .
C18 C 0.6399(3) -0.0089(4) 0.2833(3) 0.0445(12) Uani 1 1 d . . . . .
C19 C 0.7089(4) 0.0151(4) 0.2664(4) 0.0527(14) Uani 1 1 d . . . . .
H19 H 0.706642 0.055479 0.290108 0.063 Uiso 1 1 calc R U . . .
C20 C 0.7818(4) -0.0165(4) 0.2167(4) 0.0546(14) Uani 1 1 d . . . . .
C21 C 0.7841(4) -0.0778(4) 0.1859(4) 0.0511(13) Uani 1 1 d . . . . .
H21 H 0.833468 -0.102258 0.153672 0.061 Uiso 1 1 calc R U . . .
C22 C 0.7179(3) -0.1048(4) 0.2001(3) 0.0450(12) Uani 1 1 d . . . . .
C23 C 0.8546(4) 0.0106(5) 0.2021(5) 0.0687(18) Uani 1 1 d . . . . .
H23A H 0.842594 0.049660 0.233471 0.103 Uiso 1 1 calc R U . . .
H23B H 0.866018 0.037606 0.146966 0.103 Uiso 1 1 calc R U . . .
H23C H 0.903027 -0.037642 0.216393 0.103 Uiso 1 1 calc R U . . .
C24 C 0.7272(4) -0.1772(4) 0.1714(3) 0.0478(13) Uani 1 1 d . . . . .
H24A H 0.705192 -0.216429 0.214732 0.057 Uiso 1 1 calc R U . . .
H24B H 0.787018 -0.206053 0.155940 0.057 Uiso 1 1 calc R U . . .
C25 C 0.7049(4) -0.0887(4) 0.0365(3) 0.0561(15) Uani 1 1 d . . . . .
H25A H 0.690401 -0.038518 0.054170 0.084 Uiso 1 1 calc R U . . .
H25B H 0.673719 -0.076458 -0.004656 0.084 Uiso 1 1 calc R U . . .
H25C H 0.764450 -0.107711 0.016383 0.084 Uiso 1 1 calc R U . . .
C26 C 0.2968(5) 0.2339(4) -0.0792(4) 0.0576(16) Uani 1 1 d . . . . .
H26A H 0.307288 0.277111 -0.125808 0.069 Uiso 1 1 calc R U . . .
H26B H 0.237323 0.253513 -0.056494 0.069 Uiso 1 1 calc R U . . .
C27 C -0.0835(4) 0.3765(4) 0.1277(4) 0.0608(16) Uani 1 1 d . . . . .
C28 C -0.1724(5) 0.4140(6) 0.1415(5) 0.079(2) Uani 1 1 d . . . . .
H28A H -0.197015 0.373499 0.178226 0.119 Uiso 1 1 calc R U . . .
H28B H -0.193187 0.432533 0.092383 0.119 Uiso 1 1 calc R U . . .
H28C H -0.187314 0.461581 0.163204 0.119 Uiso 1 1 calc R U . . .
C29 C 0.4906(3) -0.2495(4) 0.2597(4) 0.0497(13) Uani 1 1 d . . . . .
C30 C 0.4974(5) -0.3345(5) 0.2717(6) 0.083(3) Uani 1 1 d . . . . .
H30A H 0.547527 -0.371296 0.293718 0.125 Uiso 1 1 calc R U . . .
H30B H 0.500654 -0.345095 0.221976 0.125 Uiso 1 1 calc R U . . .
H30C H 0.448658 -0.344824 0.307720 0.125 Uiso 1 1 calc R U . . .
C31 C 0.2955(4) -0.0256(4) 0.1980(4) 0.0619(16) Uani 1 1 d . . . . .
C32 C 0.2370(4) -0.0212(4) 0.1555(4) 0.0602(16) Uani 1 1 d . . . . .
H32A H 0.266325 -0.050391 0.114175 0.090 Uiso 1 1 calc R U . . .
H32B H 0.207714 0.036855 0.132495 0.090 Uiso 1 1 calc R U . . .
H32C H 0.197020 -0.047048 0.190645 0.090 Uiso 1 1 calc R U . . .
N1 N 0.6838(3) -0.1547(3) 0.1032(3) 0.0476(11) Uani 1 1 d . . . . .
H1 H 0.622719 -0.133817 0.122039 0.057 Uiso 1 1 calc R U . . .
N2 N -0.0144(4) 0.3457(4) 0.1189(3) 0.0614(14) Uani 1 1 d . . . . .
N3 N 0.4860(3) -0.1834(3) 0.2508(3) 0.0446(10) Uani 1 1 d . . . . .
N4 N 0.3446(3) -0.0321(3) 0.2327(4) 0.0578(13) Uani 1 1 d . . . . .
Ti3 Ti 0.85081(6) 0.19199(6) 0.60803(6) 0.0444(2) Uani 1 1 d . . . . .
Ti4 Ti 0.81305(6) 0.57124(6) 0.34282(6) 0.0400(2) Uani 1 1 d . . . . .
Br7 Br 0.98505(4) 0.14139(4) 0.51958(4) 0.05925(18) Uani 1 1 d . . . . .
Br8 Br 0.92910(4) 0.10810(4) 0.72059(4) 0.05545(17) Uani 1 1 d . . . . .
Br9 Br 0.71866(4) 0.21921(4) 0.70433(5) 0.0700(2) Uani 1 1 d . . . . .
Br10 Br 0.77637(5) 0.23654(4) 0.49809(5) 0.0688(2) Uani 1 1 d . . . . .
Br11 Br 0.72733(4) 0.58315(4) 0.24859(4) 0.04843(15) Uani 1 1 d . . . . .
Br12 Br 0.92476(4) 0.52094(3) 0.42408(4) 0.04798(15) Uani 1 1 d . . . . .
C41 C 0.8436(3) 0.3638(3) 0.6163(3) 0.0424(11) Uani 1 1 d . . . . .
C42 C 0.8967(3) 0.3715(4) 0.6541(3) 0.0466(12) Uani 1 1 d . . . . .
C43 C 0.8831(4) 0.4473(4) 0.6666(4) 0.0498(13) Uani 1 1 d . . . . .
H43 H 0.918749 0.451483 0.694046 0.060 Uiso 1 1 calc R U . . .
C44 C 0.8190(4) 0.5172(4) 0.6403(3) 0.0492(13) Uani 1 1 d . . . . .
C45 C 0.7652(3) 0.5078(3) 0.6031(3) 0.0465(12) Uani 1 1 d . . . . .
H45 H 0.720037 0.554921 0.585676 0.056 Uiso 1 1 calc R U . . .
C46 C 0.7751(3) 0.4331(3) 0.5907(3) 0.0411(11) Uani 1 1 d . . . . .
C47 C 0.8084(5) 0.6007(4) 0.6487(5) 0.0655(17) Uani 1 1 d . . . . .
H47A H 0.790972 0.601761 0.703662 0.098 Uiso 1 1 calc R U . . .
H47B H 0.766155 0.643444 0.618962 0.098 Uiso 1 1 calc R U . . .
H47C H 0.861167 0.611274 0.629048 0.098 Uiso 1 1 calc R U . . .
C48 C 0.7192(3) 0.4235(3) 0.5482(4) 0.0453(12) Uani 1 1 d . . . . .
H48A H 0.752300 0.407415 0.499628 0.054 Uiso 1 1 calc R U . . .
H48B H 0.698038 0.378129 0.580840 0.054 Uiso 1 1 calc R U . . .
C49 C 0.6584(3) 0.5681(3) 0.4679(3) 0.0395(11) Uani 1 1 d . . . . .
C50 C 0.6467(3) 0.5010(3) 0.5284(3) 0.0424(11) Uani 1 1 d . . . . .
C51 C 0.5671(3) 0.5103(3) 0.5687(3) 0.0452(12) Uani 1 1 d . . . . .
H51 H 0.557631 0.465794 0.610211 0.054 Uiso 1 1 calc R U . . .
C52 C 0.5001(3) 0.5820(3) 0.5513(3) 0.0448(12) Uani 1 1 d . . . . .
C53 C 0.5153(3) 0.6494(3) 0.4931(3) 0.0410(11) Uani 1 1 d . . . . .
H53 H 0.470762 0.699717 0.481814 0.049 Uiso 1 1 calc R U . . .
C54 C 0.5952(3) 0.6437(3) 0.4513(3) 0.0380(10) Uani 1 1 d . . . . .
C55 C 0.4140(4) 0.5880(4) 0.5946(4) 0.0561(15) Uani 1 1 d . . . . .
H55A H 0.403700 0.537135 0.599796 0.084 Uiso 1 1 calc R U . . .
H55B H 0.373743 0.635336 0.565894 0.084 Uiso 1 1 calc R U . . .
H55C H 0.408435 0.595514 0.646271 0.084 Uiso 1 1 calc R U . . .
C56 C 0.6135(3) 0.7161(3) 0.3900(3) 0.0392(11) Uani 1 1 d . . . . .
H56A H 0.560239 0.760737 0.380510 0.047 Uiso 1 1 calc R U . . .
H56B H 0.640828 0.698493 0.341025 0.047 Uiso 1 1 calc R U . . .
C57 C 0.7519(3) 0.7371(3) 0.3755(3) 0.0382(11) Uani 1 1 d . . . . .
C58 C 0.6682(3) 0.7513(3) 0.4100(3) 0.0367(10) Uani 1 1 d . . . . .
C59 C 0.6334(3) 0.8058(3) 0.4583(3) 0.0411(11) Uani 1 1 d . . . . .
H59 H 0.577473 0.814420 0.483433 0.049 Uiso 1 1 calc R U . . .
C60 C 0.6768(3) 0.8480(3) 0.4713(3) 0.0435(12) Uani 1 1 d . . . . .
C61 C 0.6387(4) 0.9058(4) 0.5247(4) 0.0559(15) Uani 1 1 d . . . . .
H61A H 0.648347 0.874792 0.577592 0.084 Uiso 1 1 calc R U . . .
H61B H 0.578913 0.931102 0.524284 0.084 Uiso 1 1 calc R U . . .
H61C H 0.664004 0.949238 0.506811 0.084 Uiso 1 1 calc R U . . .
C62 C 0.7577(3) 0.8369(3) 0.4323(3) 0.0424(11) Uani 1 1 d . . . . .
H62 H 0.787671 0.867115 0.438561 0.051 Uiso 1 1 calc R U . . .
C63 C 0.7961(3) 0.7820(3) 0.3838(3) 0.0395(11) Uani 1 1 d . . . . .
C64 C 0.8812(3) 0.7759(3) 0.3386(3) 0.0438(12) Uani 1 1 d . . . . .
H64A H 0.892365 0.826387 0.335016 0.053 Uiso 1 1 calc R U . . .
H64B H 0.882525 0.774265 0.285145 0.053 Uiso 1 1 calc R U . . .
C65 C 0.9523(4) 0.6980(4) 0.4533(3) 0.0501(13) Uani 1 1 d . . . . .
H65A H 0.997338 0.648548 0.472722 0.075 Uiso 1 1 calc R U . . .
H65B H 0.899424 0.695857 0.486535 0.075 Uiso 1 1 calc R U . . .
H65C H 0.961918 0.747443 0.453774 0.075 Uiso 1 1 calc R U . . .
C66 C 0.9702(3) 0.2984(4) 0.6814(4) 0.0498(13) Uani 1 1 d . . . . .
H66A H 0.974861 0.299019 0.733474 0.060 Uiso 1 1 calc R U . . .
H66B H 0.960512 0.246696 0.686551 0.060 Uiso 1 1 calc R U . . .
C67 C 0.8241(3) 0.0151(4) 0.6182(3) 0.0465(12) Uani 1 1 d . . . . .
C68 C 0.8084(4) -0.0566(4) 0.6166(4) 0.0547(14) Uani 1 1 d . . . . .
H68A H 0.748614 -0.043612 0.621209 0.082 Uiso 1 1 calc R U . . .
H68B H 0.828826 -0.102661 0.660085 0.082 Uiso 1 1 calc R U . . .
H68C H 0.836950 -0.072162 0.567533 0.082 Uiso 1 1 calc R U . . .
C69 C 0.9633(4) 0.5735(4) 0.1866(4) 0.0519(14) Uani 1 1 d . . . . .
C70 C 1.0294(5) 0.5720(5) 0.1187(5) 0.073(2) Uani 1 1 d . . . . .
H70A H 1.015519 0.625791 0.081058 0.110 Uiso 1 1 calc R U . . .
H70B H 1.035339 0.528679 0.094746 0.110 Uiso 1 1 calc R U . . .
H70C H 1.081738 0.560670 0.134981 0.110 Uiso 1 1 calc R U . . .
C71 C 0.8899(4) 0.3722(4) 0.3365(4) 0.0530(14) Uani 1 1 d . . . . .
C72 C 0.9259(6) 0.2877(4) 0.3305(5) 0.078(2) Uani 1 1 d . . . . .
H72A H 0.884415 0.271120 0.320345 0.117 Uiso 1 1 calc R U . . .
H72B H 0.944751 0.251938 0.379338 0.117 Uiso 1 1 calc R U . . .
H72C H 0.973244 0.282595 0.287886 0.117 Uiso 1 1 calc R U . . .
N5 N 0.9494(3) 0.7013(3) 0.3728(3) 0.0424(10) Uani 1 1 d . . . . .
H5A H 0.938585 0.650759 0.374046 0.051 Uiso 1 1 calc R U . . .
N6 N 0.8349(3) 0.0728(3) 0.6197(3) 0.0501(11) Uani 1 1 d . . . . .
N7 N 0.9131(3) 0.5772(3) 0.2395(3) 0.0509(11) Uani 1 1 d . . . . .
N8 N 0.8606(3) 0.4390(3) 0.3414(3) 0.0483(11) Uani 1 1 d . . . . .
N9 N 0.7617(11) 0.2356(7) 0.2693(9) 0.163(5) Uani 1 1 d D U . . .
C73 C 0.7157(10) 0.2168(9) 0.3287(9) 0.132(4) Uani 1 1 d D U . . .
C74 C 0.6650(9) 0.1881(10) 0.4019(9) 0.143(5) Uani 1 1 d D U . . .
H74A H 0.660920 0.135535 0.402389 0.214 Uiso 1 1 calc R U . . .
H74B H 0.609354 0.229390 0.406450 0.214 Uiso 1 1 calc R U . . .
H74C H 0.690792 0.180076 0.445676 0.214 Uiso 1 1 calc R U . . .
N10 N 0.8049(5) 0.0157(5) 0.4162(5) 0.091(2) Uani 1 1 d D U . . .
C75 C 0.8612(5) 0.0399(5) 0.3945(5) 0.0741(19) Uani 1 1 d D U . . .
C76 C 0.9291(5) 0.0725(4) 0.3661(5) 0.074(2) Uani 1 1 d D U . . .
H76A H 0.921672 0.112089 0.315628 0.111 Uiso 1 1 calc R U . . .
H76B H 0.981613 0.027039 0.360299 0.111 Uiso 1 1 calc R U . . .
H76C H 0.930090 0.100429 0.403109 0.111 Uiso 1 1 calc R U . . .
N11 N 0.9809(5) 0.1840(6) 0.8848(5) 0.104(3) Uani 1 1 d D U . . .
C77 C 0.9112(8) 0.2079(11) 0.8783(10) 0.151(6) Uani 1 1 d D U . . .
C78 C 0.8251(9) 0.2598(14) 0.8593(10) 0.200(9) Uani 1 1 d D U . . .
H78A H 0.814423 0.317741 0.856880 0.299 Uiso 1 1 calc R U . . .
H78B H 0.783835 0.239861 0.899695 0.299 Uiso 1 1 calc R U . . .
H78C H 0.821446 0.255198 0.808968 0.299 Uiso 1 1 calc R U . . .
N12 N 0.8006(7) 0.0813(8) -0.0008(7) 0.131(4) Uani 1 1 d D U . . .
C79 C 0.8618(8) 0.0347(8) -0.0262(7) 0.109(3) Uani 1 1 d D U . . .
C80 C 0.9395(8) -0.0185(9) -0.0608(8) 0.127(4) Uani 1 1 d D U . . .
H80A H 0.976857 0.013452 -0.087898 0.191 Uiso 1 1 calc R U . . .
H80B H 0.928607 -0.039845 -0.097940 0.191 Uiso 1 1 calc R U . . .
H80C H 0.965280 -0.064747 -0.020004 0.191 Uiso 1 1 calc R U . . .
C82 C 0.8715(13) 0.2139(11) 0.0803(12) 0.096(6) Uiso 0.5 1 d D . P . .
H82A H 0.875815 0.218771 0.130219 0.144 Uiso 0.5 1 calc R U P . .
H82B H 0.926656 0.185907 0.054285 0.144 Uiso 0.5 1 calc R U P . .
H82C H 0.835240 0.181635 0.089168 0.144 Uiso 0.5 1 calc R U P . .
C81 C 0.8373(14) 0.2949(12) 0.0323(13) 0.104(6) Uiso 0.5 1 d D . P . .
N13 N 0.8024(15) 0.3592(13) -0.0062(14) 0.142(8) Uiso 0.5 1 d D . P . .
O4 O 0.8567(2) 0.2888(2) 0.6036(2) 0.0439(8) Uani 1 1 d . . . . .
O5 O 0.7351(2) 0.5598(2) 0.4236(2) 0.0404(8) Uani 1 1 d . . . . .
O6 O 0.7928(2) 0.6812(2) 0.3303(2) 0.0399(8) Uani 1 1 d . . . . .

loop_
_atom_site_aniso_label
_atom_site_aniso_U_11
_atom_site_aniso_U_22
_atom_site_aniso_U_33
_atom_site_aniso_U_23
_atom_site_aniso_U_13
_atom_site_aniso_U_12
Ti1 0.0512(6) 0.0504(6) 0.0538(6) -0.0230(5) -0.0160(5) 0.0036(5)
Ti2 0.0376(5) 0.0418(5) 0.0429(5) -0.0157(4) -0.0118(4) -0.0036(4)
Br1 0.0720(5) 0.0537(4) 0.0771(5) -0.0198(4) -0.0046(4) -0.0038(3)
Br2 0.0590(4) 0.0675(4) 0.0665(4) -0.0368(3) -0.0196(3) 0.0042(3)
Br3 0.0786(5) 0.0550(4) 0.0633(4) -0.0169(3) -0.0149(4) -0.0014(3)
Br4 0.0621(4) 0.0849(5) 0.0854(5) -0.0480(4) -0.0185(4) -0.0048(4)
Br5 0.0609(4) 0.0501(3) 0.0422(3) -0.0128(3) -0.0162(3) -0.0053(3)
Br6 0.0403(3) 0.0523(3) 0.0471(3) -0.0200(3) -0.0041(2) -0.0037(2)
O1 0.054(2) 0.049(2) 0.047(2) -0.0195(18) -0.0136(18) 0.0020(18)
O2 0.046(2) 0.044(2) 0.049(2) -0.0162(17) -0.0175(17) -0.0042(16)
O3 0.0388(19) 0.046(2) 0.0428(19) -0.0148(16) -0.0119(15) -0.0042(16)
C1 0.053(3) 0.040(3) 0.044(3) -0.013(2) -0.009(2) -0.004(2)
C2 0.072(4) 0.043(3) 0.045(3) -0.016(2) -0.008(3) -0.012(3)
C3 0.073(4) 0.058(4) 0.048(3) -0.019(3) 0.000(3) -0.022(3)
C4 0.064(4) 0.066(4) 0.064(4) -0.022(3) 0.001(3) -0.022(3)
C5 0.059(4) 0.057(4) 0.058(4) -0.023(3) -0.009(3) -0.012(3)
C6 0.054(3) 0.040(3) 0.050(3) -0.019(2) -0.007(3) -0.007(2)
C7 0.078(6) 0.136(9) 0.084(6) -0.050(6) 0.012(5) -0.046(6)
C8 0.049(3) 0.052(3) 0.042(3) -0.017(2) -0.010(2) 0.002(3)
C9 0.049(3) 0.041(3) 0.046(3) -0.017(2) -0.013(2) -0.008(2)
C10 0.047(3) 0.048(3) 0.052(3) -0.025(3) -0.010(2) 0.000(2)
C11 0.060(4) 0.048(3) 0.084(5) -0.036(3) -0.021(3) 0.004(3)
C12 0.076(5) 0.058(4) 0.088(5) -0.041(4) -0.024(4) -0.004(4)
C13 0.061(4) 0.062(4) 0.076(4) -0.037(3) -0.019(3) -0.011(3)
C14 0.048(3) 0.054(3) 0.051(3) -0.025(3) -0.009(3) -0.007(3)
C15 0.097(7) 0.065(5) 0.160(10) -0.064(6) -0.049(6) -0.002(4)
C16 0.047(3) 0.054(3) 0.048(3) -0.020(3) -0.016(2) -0.007(3)
C17 0.039(3) 0.040(3) 0.042(3) -0.008(2) -0.015(2) -0.006(2)
C18 0.040(3) 0.047(3) 0.044(3) -0.016(2) -0.013(2) -0.004(2)
C19 0.047(3) 0.053(3) 0.058(3) -0.017(3) -0.018(3) -0.009(3)
C20 0.046(3) 0.063(4) 0.054(3) -0.007(3) -0.020(3) -0.015(3)
C21 0.037(3) 0.057(3) 0.051(3) -0.009(3) -0.014(2) -0.006(2)
C22 0.039(3) 0.047(3) 0.041(3) -0.010(2) -0.010(2) -0.005(2)
C23 0.053(4) 0.082(5) 0.075(5) -0.013(4) -0.016(3) -0.028(4)
C24 0.049(3) 0.043(3) 0.042(3) -0.012(2) -0.015(2) -0.001(2)
C25 0.065(4) 0.048(3) 0.043(3) -0.009(3) -0.003(3) -0.012(3)
C26 0.079(4) 0.043(3) 0.043(3) -0.016(2) -0.016(3) -0.004(3)
C27 0.057(4) 0.059(4) 0.062(4) -0.028(3) -0.014(3) -0.001(3)
C28 0.057(4) 0.083(5) 0.093(6) -0.036(5) -0.014(4) -0.005(4)
C29 0.035(3) 0.057(4) 0.054(3) -0.012(3) -0.006(2) -0.014(3)
C30 0.056(4) 0.051(4) 0.135(8) -0.011(4) -0.018(5) -0.018(3)
C31 0.053(3) 0.064(4) 0.064(4) -0.018(3) -0.012(3) -0.012(3)
C32 0.060(4) 0.059(4) 0.061(4) -0.006(3) -0.027(3) -0.015(3)
N1 0.053(3) 0.041(2) 0.038(2) -0.0104(19) -0.009(2) -0.004(2)
N2 0.060(3) 0.058(3) 0.060(3) -0.025(3) -0.017(3) -0.001(3)
N3 0.036(2) 0.052(3) 0.044(2) -0.015(2) -0.0055(18) -0.011(2)
N4 0.035(2) 0.062(3) 0.080(4) -0.036(3) -0.015(2) -0.002(2)
Ti3 0.0364(5) 0.0358(5) 0.0534(6) -0.0080(4) -0.0114(4) -0.0040(4)
Ti4 0.0384(5) 0.0308(4) 0.0460(5) -0.0136(4) -0.0101(4) -0.0012(4)
Br7 0.0543(4) 0.0519(4) 0.0643(4) -0.0223(3) 0.0032(3) -0.0126(3)
Br8 0.0566(4) 0.0432(3) 0.0586(4) -0.0059(3) -0.0216(3) -0.0059(3)
Br9 0.0398(3) 0.0468(4) 0.0948(5) -0.0075(3) 0.0050(3) -0.0036(3)
Br10 0.0793(5) 0.0445(3) 0.0863(5) -0.0108(3) -0.0468(4) -0.0068(3)
Br11 0.0524(3) 0.0409(3) 0.0533(3) -0.0173(2) -0.0179(3) -0.0062(2)
Br12 0.0415(3) 0.0394(3) 0.0578(3) -0.0083(2) -0.0181(2) -0.0046(2)
C41 0.039(3) 0.038(3) 0.046(3) -0.013(2) -0.008(2) -0.006(2)
C42 0.031(2) 0.049(3) 0.052(3) -0.010(2) -0.012(2) -0.005(2)
C43 0.043(3) 0.057(3) 0.054(3) -0.023(3) -0.014(2) -0.011(3)
C44 0.044(3) 0.055(3) 0.051(3) -0.024(3) -0.008(2) -0.011(3)
C45 0.038(3) 0.041(3) 0.055(3) -0.016(2) -0.013(2) -0.002(2)
C46 0.034(2) 0.040(3) 0.046(3) -0.010(2) -0.011(2) -0.006(2)
C47 0.067(4) 0.059(4) 0.080(5) -0.032(4) -0.023(4) -0.013(3)
C48 0.042(3) 0.034(3) 0.056(3) -0.007(2) -0.017(2) -0.006(2)
C49 0.036(2) 0.036(3) 0.046(3) -0.015(2) -0.010(2) -0.006(2)
C50 0.041(3) 0.034(3) 0.052(3) -0.012(2) -0.015(2) -0.006(2)
C51 0.041(3) 0.041(3) 0.054(3) -0.008(2) -0.015(2) -0.013(2)
C52 0.036(3) 0.044(3) 0.054(3) -0.013(2) -0.015(2) -0.007(2)
C53 0.036(2) 0.035(2) 0.053(3) -0.015(2) -0.016(2) -0.003(2)
C54 0.039(3) 0.032(2) 0.044(3) -0.012(2) -0.016(2) -0.005(2)
C55 0.040(3) 0.052(3) 0.074(4) -0.011(3) -0.016(3) -0.012(3)
C56 0.042(3) 0.032(2) 0.040(3) -0.011(2) -0.015(2) -0.002(2)
C57 0.041(3) 0.028(2) 0.041(3) -0.010(2) -0.014(2) 0.000(2)
C58 0.039(2) 0.028(2) 0.040(3) -0.0074(19) -0.013(2) -0.0046(19)
C59 0.038(3) 0.034(2) 0.046(3) -0.013(2) -0.012(2) 0.000(2)
C60 0.047(3) 0.036(3) 0.045(3) -0.016(2) -0.014(2) -0.003(2)
C61 0.059(4) 0.051(3) 0.058(3) -0.029(3) -0.013(3) -0.004(3)
C62 0.046(3) 0.036(3) 0.048(3) -0.012(2) -0.018(2) -0.008(2)
C63 0.038(3) 0.031(2) 0.046(3) -0.010(2) -0.016(2) -0.002(2)
C64 0.039(3) 0.037(3) 0.051(3) -0.011(2) -0.016(2) -0.002(2)
C65 0.045(3) 0.054(3) 0.047(3) -0.009(3) -0.016(2) -0.009(3)
C66 0.035(3) 0.054(3) 0.053(3) -0.008(3) -0.013(2) -0.009(2)
C67 0.035(3) 0.040(3) 0.054(3) -0.010(2) -0.007(2) -0.003(2)
C68 0.052(3) 0.046(3) 0.065(4) -0.022(3) -0.006(3) -0.011(3)
C69 0.044(3) 0.049(3) 0.052(3) -0.013(3) -0.011(3) -0.002(2)
C70 0.055(4) 0.073(5) 0.069(4) -0.019(4) -0.001(3) -0.003(3)
C71 0.064(4) 0.036(3) 0.051(3) -0.014(2) -0.009(3) -0.007(3)
C72 0.111(6) 0.040(3) 0.064(4) -0.019(3) -0.003(4) -0.009(4)
N5 0.035(2) 0.039(2) 0.049(2) -0.0087(19) -0.0152(19) -0.0042(18)
N6 0.042(2) 0.044(3) 0.059(3) -0.009(2) -0.014(2) -0.008(2)
N7 0.046(3) 0.045(3) 0.052(3) -0.017(2) -0.009(2) -0.001(2)
N8 0.051(3) 0.037(2) 0.054(3) -0.014(2) -0.016(2) -0.005(2)
N9 0.240(16) 0.089(7) 0.155(10) -0.017(8) -0.056(9) -0.046(9)
C73 0.175(14) 0.100(9) 0.134(9) -0.042(8) -0.067(8) -0.020(8)
C74 0.129(11) 0.174(14) 0.168(11) -0.094(11) -0.034(8) -0.047(9)
N10 0.113(6) 0.090(5) 0.085(5) -0.014(4) -0.029(4) -0.049(5)
C75 0.098(5) 0.054(4) 0.079(5) -0.020(4) -0.029(4) -0.021(4)
C76 0.081(5) 0.047(4) 0.090(5) -0.024(4) -0.013(4) -0.012(3)
N11 0.093(5) 0.147(8) 0.069(4) -0.030(5) -0.027(4) -0.025(5)
C77 0.116(8) 0.179(15) 0.147(12) -0.027(11) -0.027(9) -0.046(9)
C78 0.131(10) 0.27(2) 0.121(12) -0.050(13) -0.003(9) -0.003(13)
N12 0.119(8) 0.172(11) 0.109(7) -0.026(7) -0.022(6) -0.063(7)
C79 0.113(7) 0.140(10) 0.090(7) -0.009(6) -0.025(6) -0.070(7)
C80 0.114(8) 0.140(11) 0.127(10) -0.014(8) -0.046(7) -0.039(7)
O4 0.0346(18) 0.0396(19) 0.051(2) -0.0088(16) -0.0129(16) -0.0041(15)
O5 0.0372(18) 0.0324(17) 0.0470(19) -0.0112(15) -0.0130(15) -0.0016(14)
O6 0.0371(18) 0.0349(18) 0.0446(19) -0.0137(15) -0.0106(15) -0.0032(14)

loop_
_atom_type_symbol
_atom_type_description
_atom_type_scat_dispersion_real
_atom_type_scat_dispersion_imag
_atom_type_scat_source
C C 0.0181 0.0091 'International Tables Vol C Tables 4.2.6.8 and 6.1.1.4'
H H 0.0000 0.0000 'International Tables Vol C Tables 4.2.6.8 and 6.1.1.4'
N N 0.0311 0.0180 'International Tables Vol C Tables 4.2.6.8 and 6.1.1.4'
O O 0.0492 0.0322 'International Tables Vol C Tables 4.2.6.8 and 6.1.1.4'
Ti Ti 0.2191 1.8069 'International Tables Vol C Tables 4.2.6.8 and 6.1.1.4'
Br Br -0.6763 1.2805 'International Tables Vol C Tables 4.2.6.8 and 6.1.1.4'

loop_
_geom_angle_atom_site_label_1
_geom_angle_atom_site_label_2
_geom_angle_atom_site_label_3
_geom_angle
_geom_angle_site_symmetry_1
_geom_angle_site_symmetry_3
_geom_angle_publ_flag
O1 Ti1 N2 176.3(2) . . ?
O1 Ti1 Br2 98.71(14) . . ?
N2 Ti1 Br2 82.17(15) . . ?
O1 Ti1 Br1 97.79(15) . . ?
N2 Ti1 Br1 85.75(17) . . ?
Br2 Ti1 Br1 90.42(5) . . ?
O1 Ti1 Br3 91.34(15) . . ?
N2 Ti1 Br3 85.08(16) . . ?
Br2 Ti1 Br3 91.41(5) . . ?
Br1 Ti1 Br3 170.31(6) . . ?
O1 Ti1 Br4 97.98(14) . . ?
N2 Ti1 Br4 81.19(15) . . ?
Br2 Ti1 Br4 163.32(6) . . ?
Br1 Ti1 Br4 87.19(5) . . ?
Br3 Ti1 Br4 88.33(5) . . ?
O2 Ti2 O3 98.66(18) . . ?
O2 Ti2 N4 94.28(19) . . ?
O3 Ti2 N4 165.60(19) . . ?
O2 Ti2 N3 175.83(18) . . ?
O3 Ti2 N3 85.51(17) . . ?
N4 Ti2 N3 81.57(19) . . ?
O2 Ti2 Br6 95.04(14) . . ?
O3 Ti2 Br6 100.17(12) . . ?
N4 Ti2 Br6 84.87(16) . . ?
N3 Ti2 Br6 84.24(12) . . ?
O2 Ti2 Br5 93.85(13) . . ?
O3 Ti2 Br5 93.18(12) . . ?
N4 Ti2 Br5 79.62(16) . . ?
N3 Ti2 Br5 85.82(12) . . ?
Br6 Ti2 Br5 162.65(5) . . ?
C1 O1 Ti1 162.0(4) . . ?
C9 O2 Ti2 163.2(4) . . ?
C17 O3 Ti2 141.8(3) . . ?
O1 C1 C6 119.6(5) . . ?
O1 C1 C2 119.7(6) . . ?
C6 C1 C2 120.7(6) . . ?
C3 C2 C1 117.9(6) . . ?
C3 C2 C26 119.0(6) . . ?
C1 C2 C26 123.1(6) . . ?
C4 C3 C2 123.1(6) . . ?
C4 C3 H3 118.5 . . ?
C2 C3 H3 118.5 . . ?
C3 C4 C5 116.8(7) . . ?
C3 C4 C7 121.4(7) . . ?
C5 C4 C7 121.8(7) . . ?
C6 C5 C4 123.4(7) . . ?
C6 C5 H5 118.3 . . ?
C4 C5 H5 118.3 . . ?
C5 C6 C1 118.1(6) . . ?
C5 C6 C8 122.7(6) . . ?
C1 C6 C8 119.1(5) . . ?
C4 C7 H7A 109.5 . . ?
C4 C7 H7B 109.5 . . ?
H7A C7 H7B 109.5 . . ?
C4 C7 H7C 109.5 . . ?
H7A C7 H7C 109.5 . . ?
H7B C7 H7C 109.5 . . ?
C10 C8 C6 113.2(5) . . ?
C10 C8 H8A 108.9 . . ?
C6 C8 H8A 108.9 . . ?
C10 C8 H8B 108.9 . . ?
C6 C8 H8B 108.9 . . ?
H8A C8 H8B 107.8 . . ?
O2 C9 C14 119.3(5) . . ?
O2 C9 C10 118.2(5) . . ?
C14 C9 C10 122.5(5) . . ?
C11 C10 C9 116.8(6) . . ?
C11 C10 C8 122.1(6) . . ?
C9 C10 C8 121.1(5) . . ?
C12 C11 C10 122.3(6) . . ?
C12 C11 H11 118.9 . . ?
C10 C11 H11 118.9 . . ?
C11 C12 C13 118.8(6) . . ?
C11 C12 C15 121.0(7) . . ?
C13 C12 C15 120.3(7) . . ?
C14 C13 C12 121.7(6) . . ?
C14 C13 H13 119.1 . . ?
C12 C13 H13 119.1 . . ?
C13 C14 C9 117.9(6) . . ?
C13 C14 C16 121.9(6) . . ?
C9 C14 C16 120.1(5) . . ?
C12 C15 H15A 109.5 . . ?
C12 C15 H15B 109.5 . . ?
H15A C15 H15B 109.5 . . ?
C12 C15 H15C 109.5 . . ?
H15A C15 H15C 109.5 . . ?
H15B C15 H15C 109.5 . . ?
C14 C16 C18 114.6(5) . . ?
C14 C16 H16A 108.6 . . ?
C18 C16 H16A 108.6 . . ?
C14 C16 H16B 108.6 . . ?
C18 C16 H16B 108.6 . . ?
H16A C16 H16B 107.6 . . ?
O3 C17 C22 118.7(5) . . ?
O3 C17 C18 121.6(5) . . ?
C22 C17 C18 119.7(5) . . ?
C19 C18 C17 117.6(5) . . ?
C19 C18 C16 120.4(5) . . ?
C17 C18 C16 121.9(5) . . ?
C18 C19 C20 124.0(6) . . ?
C18 C19 H19 118.0 . . ?
C20 C19 H19 118.0 . . ?
C21 C20 C19 116.3(6) . . ?
C21 C20 C23 122.1(6) . . ?
C19 C20 C23 121.5(6) . . ?
C22 C21 C20 122.9(6) . . ?
C22 C21 H21 118.5 . . ?
C20 C21 H21 118.5 . . ?
C21 C22 C17 119.3(5) . . ?
C21 C22 C24 120.1(5) . . ?
C17 C22 C24 120.3(5) . . ?
C20 C23 H23A 109.5 . . ?
C20 C23 H23B 109.5 . . ?
H23A C23 H23B 109.5 . . ?
C20 C23 H23C 109.5 . . ?
H23A C23 H23C 109.5 . . ?
H23B C23 H23C 109.5 . . ?
C22 C24 N1 114.6(4) . . ?
C22 C24 H24A 108.6 . . ?
N1 C24 H24A 108.6 . . ?
C22 C24 H24B 108.6 . . ?
N1 C24 H24B 108.6 . . ?
H24A C24 H24B 107.6 . . ?
N1 C25 H25A 109.5 . . ?
N1 C25 H25B 109.5 . . ?
H25A C25 H25B 109.5 . . ?
N1 C25 H25C 109.5 . . ?
H25A C25 H25C 109.5 . . ?
H25B C25 H25C 109.5 . . ?
C2 C26 N1 112.0(5) . 2_655 ?
C2 C26 H26A 109.2 . . ?
N1 C26 H26A 109.2 2_655 . ?
C2 C26 H26B 109.2 . . ?
N1 C26 H26B 109.2 2_655 . ?
H26A C26 H26B 107.9 . . ?
N2 C27 C28 178.1(9) . . ?
C27 C28 H28A 109.5 . . ?
C27 C28 H28B 109.5 . . ?
H28A C28 H28B 109.5 . . ?
C27 C28 H28C 109.5 . . ?
H28A C28 H28C 109.5 . . ?
H28B C28 H28C 109.5 . . ?
N3 C29 C30 179.2(7) . . ?
C29 C30 H30A 109.5 . . ?
C29 C30 H30B 109.5 . . ?
H30A C30 H30B 109.5 . . ?
C29 C30 H30C 109.5 . . ?
H30A C30 H30C 109.5 . . ?
H30B C30 H30C 109.5 . . ?
N4 C31 C32 177.6(8) . . ?
C31 C32 H32A 109.5 . . ?
C31 C32 H32B 109.5 . . ?
H32A C32 H32B 109.5 . . ?
C31 C32 H32C 109.5 . . ?
H32A C32 H32C 109.5 . . ?
H32B C32 H32C 109.5 . . ?
C25 N1 C24 114.0(5) . . ?
C25 N1 C26 112.1(5) . 2_655 ?
C24 N1 C26 107.6(4) . 2_655 ?
C25 N1 H1 107.6 . . ?
C24 N1 H1 107.6 . . ?
C26 N1 H1 107.6 2_655 . ?
C27 N2 Ti1 177.5(6) . . ?
C29 N3 Ti2 170.7(5) . . ?
C31 N4 Ti2 156.7(5) . . ?
O4 Ti3 N6 175.83(19) . . ?
O4 Ti3 Br10 98.37(13) . . ?
N6 Ti3 Br10 81.79(13) . . ?
O4 Ti3 Br9 90.36(13) . . ?
N6 Ti3 Br9 85.48(14) . . ?
Br10 Ti3 Br9 92.72(4) . . ?
O4 Ti3 Br7 97.98(13) . . ?
N6 Ti3 Br7 86.19(13) . . ?
Br10 Ti3 Br7 89.22(4) . . ?
Br9 Ti3 Br7 171.08(5) . . ?
O4 Ti3 Br8 96.99(13) . . ?
N6 Ti3 Br8 83.02(13) . . ?
Br10 Ti3 Br8 164.57(5) . . ?
Br9 Ti3 Br8 88.76(4) . . ?
Br7 Ti3 Br8 87.08(4) . . ?
O5 Ti4 O6 97.10(16) . . ?
O5 Ti4 N8 94.11(18) . . ?
O6 Ti4 N8 168.53(18) . . ?
O5 Ti4 N7 176.04(18) . . ?
O6 Ti4 N7 86.77(18) . . ?
N8 Ti4 N7 82.06(19) . . ?
O5 Ti4 Br11 93.32(12) . . ?
O6 Ti4 Br11 98.92(12) . . ?
N8 Ti4 Br11 82.79(13) . . ?
N7 Ti4 Br11 85.25(14) . . ?
O5 Ti4 Br12 93.83(12) . . ?
O6 Ti4 Br12 95.38(12) . . ?
N8 Ti4 Br12 81.42(13) . . ?
N7 Ti4 Br12 86.58(13) . . ?
Br11 Ti4 Br12 163.08(4) . . ?
O4 C41 C42 120.2(5) . . ?
O4 C41 C46 119.2(5) . . ?
C42 C41 C46 120.5(5) . . ?
C43 C42 C41 119.9(5) . . ?
C43 C42 C66 118.9(5) . . ?
C41 C42 C66 121.2(5) . . ?
C44 C43 C42 121.7(5) . . ?
C44 C43 H43 119.1 . . ?
C42 C43 H43 119.1 . . ?
C43 C44 C45 117.5(5) . . ?
C43 C44 C47 121.5(5) . . ?
C45 C44 C47 121.0(6) . . ?
C46 C45 C44 122.9(5) . . ?
C46 C45 H45 118.5 . . ?
C44 C45 H45 118.5 . . ?
C45 C46 C41 117.5(5) . . ?
C45 C46 C48 123.0(5) . . ?
C41 C46 C48 119.5(5) . . ?
C44 C47 H47A 109.5 . . ?
C44 C47 H47B 109.5 . . ?
H47A C47 H47B 109.5 . . ?
C44 C47 H47C 109.5 . . ?
H47A C47 H47C 109.5 . . ?
H47B C47 H47C 109.5 . . ?
C50 C48 C46 113.4(5) . . ?
C50 C48 H48A 108.9 . . ?
C46 C48 H48A 108.9 . . ?
C50 C48 H48B 108.9 . . ?
C46 C48 H48B 108.9 . . ?
H48A C48 H48B 107.7 . . ?
O5 C49 C54 118.3(5) . . ?
O5 C49 C50 118.9(4) . . ?
C54 C49 C50 122.8(5) . . ?
C51 C50 C49 117.0(5) . . ?
C51 C50 C48 122.6(5) . . ?
C49 C50 C48 120.4(5) . . ?
C50 C51 C52 122.9(5) . . ?
C50 C51 H51 118.6 . . ?
C52 C51 H51 118.6 . . ?
C51 C52 C53 118.3(5) . . ?
C51 C52 C55 121.0(5) . . ?
C53 C52 C55 120.7(5) . . ?
C54 C53 C52 121.0(5) . . ?
C54 C53 H53 119.5 . . ?
C52 C53 H53 119.5 . . ?
C49 C54 C53 117.7(5) . . ?
C49 C54 C56 120.3(5) . . ?
C53 C54 C56 121.9(4) . . ?
C52 C55 H55A 109.5 . . ?
C52 C55 H55B 109.5 . . ?
H55A C55 H55B 109.5 . . ?
C52 C55 H55C 109.5 . . ?
H55A C55 H55C 109.5 . . ?
H55B C55 H55C 109.5 . . ?
C54 C56 C58 115.1(4) . . ?
C54 C56 H56A 108.5 . . ?
C58 C56 H56A 108.5 . . ?
C54 C56 H56B 108.5 . . ?
C58 C56 H56B 108.5 . . ?
H56A C56 H56B 107.5 . . ?
O6 C57 C63 117.3(5) . . ?
O6 C57 C58 121.9(5) . . ?
C63 C57 C58 120.8(5) . . ?
C59 C58 C57 117.6(5) . . ?
C59 C58 C56 119.8(5) . . ?
C57 C58 C56 122.3(4) . . ?
C60 C59 C58 122.9(5) . . ?
C60 C59 H59 118.5 . . ?
C58 C59 H59 118.5 . . ?
C59 C60 C62 118.0(5) . . ?
C59 C60 C61 122.3(5) . . ?
C62 C60 C61 119.7(5) . . ?
C60 C61 H61A 109.5 . . ?
C60 C61 H61B 109.5 . . ?
H61A C61 H61B 109.5 . . ?
C60 C61 H61C 109.5 . . ?
H61A C61 H61C 109.5 . . ?
H61B C61 H61C 109.5 . . ?
C60 C62 C63 121.3(5) . . ?
C60 C62 H62 119.3 . . ?
C63 C62 H62 119.3 . . ?
C57 C63 C62 119.0(5) . . ?
C57 C63 C64 121.1(5) . . ?
C62 C63 C64 119.8(5) . . ?
C63 C64 N5 114.4(5) . . ?
C63 C64 H64A 108.7 . . ?
N5 C64 H64A 108.7 . . ?
C63 C64 H64B 108.7 . . ?
N5 C64 H64B 108.7 . . ?
H64A C64 H64B 107.6 . . ?
N5 C65 H65A 109.5 . . ?
N5 C65 H65B 109.5 . . ?
H65A C65 H65B 109.5 . . ?
N5 C65 H65C 109.5 . . ?
H65A C65 H65C 109.5 . . ?
H65B C65 H65C 109.5 . . ?
N5 C66 C42 112.9(5) 2_766 . ?
N5 C66 H66A 109.0 2_766 . ?
C42 C66 H66A 109.0 . . ?
N5 C66 H66B 109.0 2_766 . ?
C42 C66 H66B 109.0 . . ?
H66A C66 H66B 107.8 . . ?
N6 C67 C68 178.5(6) . . ?
C67 C68 H68A 109.5 . . ?
C67 C68 H68B 109.5 . . ?
H68A C68 H68B 109.5 . . ?
C67 C68 H68C 109.5 . . ?
H68A C68 H68C 109.5 . . ?
H68B C68 H68C 109.5 . . ?
N7 C69 C70 177.1(8) . . ?
C69 C70 H70A 109.5 . . ?
C69 C70 H70B 109.5 . . ?
H70A C70 H70B 109.5 . . ?
C69 C70 H70C 109.5 . . ?
H70A C70 H70C 109.5 . . ?
H70B C70 H70C 109.5 . . ?
N8 C71 C72 179.4(9) . . ?
C71 C72 H72A 109.5 . . ?
C71 C72 H72B 109.5 . . ?
H72A C72 H72B 109.5 . . ?
C71 C72 H72C 109.5 . . ?
H72A C72 H72C 109.5 . . ?
H72B C72 H72C 109.5 . . ?
C65 N5 C66 112.6(4) . 2_766 ?
C65 N5 C64 112.7(4) . . ?
C66 N5 C64 107.8(4) 2_766 . ?
C65 N5 H5A 107.8 . . ?
C66 N5 H5A 107.8 2_766 . ?
C64 N5 H5A 107.8 . . ?
C67 N6 Ti3 172.8(5) . . ?
C69 N7 Ti4 173.5(5) . . ?
C71 N8 Ti4 174.9(5) . . ?
N9 C73 C74 175.6(17) . . ?
C73 C74 H74A 109.5 . . ?
C73 C74 H74B 109.5 . . ?
H74A C74 H74B 109.5 . . ?
C73 C74 H74C 109.5 . . ?
H74A C74 H74C 109.5 . . ?
H74B C74 H74C 109.5 . . ?
N10 C75 C76 178.0(9) . . ?
C75 C76 H76A 109.5 . . ?
C75 C76 H76B 109.5 . . ?
H76A C76 H76B 109.5 . . ?
C75 C76 H76C 109.5 . . ?
H76A C76 H76C 109.5 . . ?
H76B C76 H76C 109.5 . . ?
N11 C77 C78 165.2(19) . . ?
C77 C78 H78A 109.5 . . ?
C77 C78 H78B 109.5 . . ?
H78A C78 H78B 109.5 . . ?
C77 C78 H78C 109.5 . . ?
H78A C78 H78C 109.5 . . ?
H78B C78 H78C 109.5 . . ?
N12 C79 C80 176.1(14) . . ?
C79 C80 H80A 109.5 . . ?
C79 C80 H80B 109.5 . . ?
H80A C80 H80B 109.5 . . ?
C79 C80 H80C 109.5 . . ?
H80A C80 H80C 109.5 . . ?
H80B C80 H80C 109.5 . . ?
C81 C82 H82A 109.5 . . ?
C81 C82 H82B 109.5 . . ?
H82A C82 H82B 109.5 . . ?
C81 C82 H82C 109.5 . . ?
H82A C82 H82C 109.5 . . ?
H82B C82 H82C 109.5 . . ?
N13 C81 C82 173(3) . . ?
C41 O4 Ti3 164.5(4) . . ?
C49 O5 Ti4 160.6(3) . . ?
C57 O6 Ti4 135.9(3) . . ?

loop_
_geom_bond_atom_site_label_1
_geom_bond_atom_site_label_2
_geom_bond_distance
_geom_bond_site_symmetry_2
_geom_bond_publ_flag
Ti1 O1 1.780(4) . ?
Ti1 N2 2.237(6) . ?
Ti1 Br2 2.4937(13) . ?
Ti1 Br1 2.5059(15) . ?
Ti1 Br3 2.5063(15) . ?
Ti1 Br4 2.5424(13) . ?
Ti2 O2 1.754(4) . ?
Ti2 O3 1.820(4) . ?
Ti2 N4 2.194(5) . ?
Ti2 N3 2.245(5) . ?
Ti2 Br6 2.4997(11) . ?
Ti2 Br5 2.5279(11) . ?
O1 C1 1.372(7) . ?
O2 C9 1.363(7) . ?
O3 C17 1.358(7) . ?
C1 C6 1.401(9) . ?
C1 C2 1.410(8) . ?
C2 C3 1.385(10) . ?
C2 C26 1.480(9) . ?
C3 C4 1.385(11) . ?
C3 H3 0.9500 . ?
C4 C5 1.390(10) . ?
C4 C7 1.507(11) . ?
C5 C6 1.375(9) . ?
C5 H5 0.9500 . ?
C6 C8 1.516(8) . ?
C7 H7A 0.9800 . ?
C7 H7B 0.9800 . ?
C7 H7C 0.9800 . ?
C8 C10 1.501(9) . ?
C8 H8A 0.9900 . ?
C8 H8B 0.9900 . ?
C9 C14 1.395(8) . ?
C9 C10 1.403(8) . ?
C10 C11 1.394(9) . ?
C11 C12 1.370(10) . ?
C11 H11 0.9500 . ?
C12 C13 1.401(10) . ?
C12 C15 1.525(10) . ?
C13 C14 1.369(9) . ?
C13 H13 0.9500 . ?
C14 C16 1.514(8) . ?
C15 H15A 0.9800 . ?
C15 H15B 0.9800 . ?
C15 H15C 0.9800 . ?
C16 C18 1.516(8) . ?
C16 H16A 0.9900 . ?
C16 H16B 0.9900 . ?
C17 C22 1.412(8) . ?
C17 C18 1.415(8) . ?
C18 C19 1.384(9) . ?
C19 C20 1.399(9) . ?
C19 H19 0.9500 . ?
C20 C21 1.386(9) . ?
C20 C23 1.489(9) . ?
C21 C22 1.378(8) . ?
C21 H21 0.9500 . ?
C22 C24 1.503(8) . ?
C23 H23A 0.9800 . ?
C23 H23B 0.9800 . ?
C23 H23C 0.9800 . ?
C24 N1 1.517(7) . ?
C24 H24A 0.9900 . ?
C24 H24B 0.9900 . ?
C25 N1 1.495(8) . ?
C25 H25A 0.9800 . ?
C25 H25B 0.9800 . ?
C25 H25C 0.9800 . ?
C26 N1 1.521(7) 2_655 ?
C26 H26A 0.9900 . ?
C26 H26B 0.9900 . ?
C27 N2 1.123(9) . ?
C27 C28 1.440(10) . ?
C28 H28A 0.9800 . ?
C28 H28B 0.9800 . ?
C28 H28C 0.9800 . ?
C29 N3 1.128(8) . ?
C29 C30 1.444(10) . ?
C30 H30A 0.9800 . ?
C30 H30B 0.9800 . ?
C30 H30C 0.9800 . ?
C31 N4 1.169(9) . ?
C31 C32 1.431(9) . ?
C32 H32A 0.9800 . ?
C32 H32B 0.9800 . ?
C32 H32C 0.9800 . ?
N1 H1 1.0000 . ?
Ti3 O4 1.774(4) . ?
Ti3 N6 2.224(5) . ?
Ti3 Br10 2.4688(12) . ?
Ti3 Br9 2.5104(12) . ?
Ti3 Br7 2.5154(12) . ?
Ti3 Br8 2.5384(12) . ?
Ti4 O5 1.757(4) . ?
Ti4 O6 1.827(4) . ?
Ti4 N8 2.213(5) . ?
Ti4 N7 2.232(5) . ?
Ti4 Br11 2.5200(11) . ?
Ti4 Br12 2.5210(11) . ?
C41 O4 1.373(7) . ?
C41 C42 1.387(8) . ?
C41 C46 1.420(7) . ?
C42 C43 1.385(8) . ?
C42 C66 1.512(7) . ?
C43 C44 1.382(8) . ?
C43 H43 0.9500 . ?
C44 C45 1.409(8) . ?
C44 C47 1.505(9) . ?
C45 C46 1.382(8) . ?
C45 H45 0.9500 . ?
C46 C48 1.511(7) . ?
C47 H47A 0.9800 . ?
C47 H47B 0.9800 . ?
C47 H47C 0.9800 . ?
C48 C50 1.509(7) . ?
C48 H48A 0.9900 . ?
C48 H48B 0.9900 . ?
C49 O5 1.364(6) . ?
C49 C54 1.393(7) . ?
C49 C50 1.401(8) . ?
C50 C51 1.380(8) . ?
C51 C52 1.391(8) . ?
C51 H51 0.9500 . ?
C52 C53 1.405(8) . ?
C52 C55 1.501(8) . ?
C53 C54 1.400(8) . ?
C53 H53 0.9500 . ?
C54 C56 1.511(7) . ?
C55 H55A 0.9800 . ?
C55 H55B 0.9800 . ?
C55 H55C 0.9800 . ?
C56 C58 1.526(7) . ?
C56 H56A 0.9900 . ?
C56 H56B 0.9900 . ?
C57 O6 1.375(6) . ?
C57 C63 1.398(7) . ?
C57 C58 1.406(7) . ?
C58 C59 1.393(7) . ?
C59 C60 1.387(8) . ?
C59 H59 0.9500 . ?
C60 C62 1.390(8) . ?
C60 C61 1.508(7) . ?
C61 H61A 0.9800 . ?
C61 H61B 0.9800 . ?
C61 H61C 0.9800 . ?
C62 C63 1.401(7) . ?
C62 H62 0.9500 . ?
C63 C64 1.496(8) . ?
C64 N5 1.509(6) . ?
C64 H64A 0.9900 . ?
C64 H64B 0.9900 . ?
C65 N5 1.482(7) . ?
C65 H65A 0.9800 . ?
C65 H65B 0.9800 . ?
C65 H65C 0.9800 . ?
C66 N5 1.505(7) 2_766 ?
C66 H66A 0.9900 . ?
C66 H66B 0.9900 . ?
C67 N6 1.145(8) . ?
C67 C68 1.444(8) . ?
C68 H68A 0.9800 . ?
C68 H68B 0.9800 . ?
C68 H68C 0.9800 . ?
C69 N7 1.127(8) . ?
C69 C70 1.466(9) . ?
C70 H70A 0.9800 . ?
C70 H70B 0.9800 . ?
C70 H70C 0.9800 . ?
C71 N8 1.140(7) . ?
C71 C72 1.437(8) . ?
C72 H72A 0.9800 . ?
C72 H72B 0.9800 . ?
C72 H72C 0.9800 . ?
N5 H5A 1.0000 . ?
N9 C73 1.214(13) . ?
C73 C74 1.469(14) . ?
C74 H74A 0.9800 . ?
C74 H74B 0.9800 . ?
C74 H74C 0.9800 . ?
N10 C75 1.171(9) . ?
C75 C76 1.449(10) . ?
C76 H76A 0.9800 . ?
C76 H76B 0.9800 . ?
C76 H76C 0.9800 . ?
N11 C77 1.169(12) . ?
C77 C78 1.517(14) . ?
C78 H78A 0.9800 . ?
C78 H78B 0.9800 . ?
C78 H78C 0.9800 . ?
N12 C79 1.173(12) . ?
C79 C80 1.454(13) . ?
C80 H80A 0.9800 . ?
C80 H80B 0.9800 . ?
C80 H80C 0.9800 . ?
C82 C81 1.436(16) . ?
C82 H82A 0.9800 . ?
C82 H82B 0.9800 . ?
C82 H82C 0.9800 . ?
C81 N13 1.178(15) . ?

loop_
_geom_torsion_atom_site_label_1
_geom_torsion_atom_site_label_2
_geom_torsion_atom_site_label_3
_geom_torsion_atom_site_label_4
_geom_torsion
_geom_torsion_site_symmetry_1
_geom_torsion_site_symmetry_2
_geom_torsion_site_symmetry_3
_geom_torsion_site_symmetry_4
_geom_torsion_publ_flag
Br2 Ti1 O1 C1 -75.2(12) . . . . ?
Br1 Ti1 O1 C1 -166.9(12) . . . . ?
Br3 Ti1 O1 C1 16.4(12) . . . . ?
Br4 Ti1 O1 C1 104.9(12) . . . . ?
O3 Ti2 O2 C9 -30.6(14) . . . . ?
N4 Ti2 O2 C9 155.7(13) . . . . ?
Br6 Ti2 O2 C9 70.5(13) . . . . ?
Br5 Ti2 O2 C9 -124.4(13) . . . . ?
O2 Ti2 O3 C17 -18.8(6) . . . . ?
N4 Ti2 O3 C17 135.0(9) . . . . ?
N3 Ti2 O3 C17 161.2(6) . . . . ?
Br6 Ti2 O3 C17 -115.5(5) . . . . ?
Br5 Ti2 O3 C17 75.6(5) . . . . ?
Ti1 O1 C1 C6 104.6(12) . . . . ?
Ti1 O1 C1 C2 -74.9(14) . . . . ?
O1 C1 C2 C3 179.0(5) . . . . ?
C6 C1 C2 C3 -0.5(9) . . . . ?
O1 C1 C2 C26 -2.1(9) . . . . ?
C6 C1 C2 C26 178.5(6) . . . . ?
C1 C2 C3 C4 1.6(10) . . . . ?
C26 C2 C3 C4 -177.4(6) . . . . ?
C2 C3 C4 C5 -2.0(11) . . . . ?
C2 C3 C4 C7 177.8(8) . . . . ?
C3 C4 C5 C6 1.3(11) . . . . ?
C7 C4 C5 C6 -178.4(8) . . . . ?
C4 C5 C6 C1 -0.3(10) . . . . ?
C4 C5 C6 C8 177.2(6) . . . . ?
O1 C1 C6 C5 -179.6(5) . . . . ?
C2 C1 C6 C5 -0.1(9) . . . . ?
O1 C1 C6 C8 2.8(8) . . . . ?
C2 C1 C6 C8 -177.7(5) . . . . ?
C5 C6 C8 C10 7.9(8) . . . . ?
C1 C6 C8 C10 -174.6(5) . . . . ?
Ti2 O2 C9 C14 2.0(17) . . . . ?
Ti2 O2 C9 C10 -176.7(11) . . . . ?
O2 C9 C10 C11 179.3(6) . . . . ?
C14 C9 C10 C11 0.6(9) . . . . ?
O2 C9 C10 C8 -3.4(9) . . . . ?
C14 C9 C10 C8 178.0(6) . . . . ?
C6 C8 C10 C11 95.1(7) . . . . ?
C6 C8 C10 C9 -82.2(7) . . . . ?
C9 C10 C11 C12 -1.3(11) . . . . ?
C8 C10 C11 C12 -178.7(7) . . . . ?
C10 C11 C12 C13 1.6(13) . . . . ?
C10 C11 C12 C15 -178.2(8) . . . . ?
C11 C12 C13 C14 -1.1(13) . . . . ?
C15 C12 C13 C14 178.7(8) . . . . ?
C12 C13 C14 C9 0.4(11) . . . . ?
C12 C13 C14 C16 -177.2(7) . . . . ?
O2 C9 C14 C13 -178.8(6) . . . . ?
C10 C9 C14 C13 -0.2(10) . . . . ?
O2 C9 C14 C16 -1.2(9) . . . . ?
C10 C9 C14 C16 177.4(6) . . . . ?
C13 C14 C16 C18 -102.6(7) . . . . ?
C9 C14 C16 C18 79.9(7) . . . . ?
Ti2 O3 C17 C22 -128.5(5) . . . . ?
Ti2 O3 C17 C18 52.8(8) . . . . ?
O3 C17 C18 C19 -178.0(5) . . . . ?
C22 C17 C18 C19 3.2(8) . . . . ?
O3 C17 C18 C16 6.6(8) . . . . ?
C22 C17 C18 C16 -172.2(5) . . . . ?
C14 C16 C18 C19 82.8(7) . . . . ?
C14 C16 C18 C17 -101.9(7) . . . . ?
C17 C18 C19 C20 -0.2(9) . . . . ?
C16 C18 C19 C20 175.3(6) . . . . ?
C18 C19 C20 C21 -2.7(9) . . . . ?
C18 C19 C20 C23 -178.7(6) . . . . ?
C19 C20 C21 C22 2.6(9) . . . . ?
C23 C20 C21 C22 178.6(6) . . . . ?
C20 C21 C22 C17 0.3(9) . . . . ?
C20 C21 C22 C24 -174.0(5) . . . . ?
O3 C17 C22 C21 177.9(5) . . . . ?
C18 C17 C22 C21 -3.3(8) . . . . ?
O3 C17 C22 C24 -7.8(7) . . . . ?
C18 C17 C22 C24 171.0(5) . . . . ?
C21 C22 C24 N1 -107.4(6) . . . . ?
C17 C22 C24 N1 78.3(7) . . . . ?
C3 C2 C26 N1 71.8(8) . . . 2_655 ?
C1 C2 C26 N1 -107.1(7) . . . 2_655 ?
C22 C24 N1 C25 52.2(7) . . . . ?
C22 C24 N1 C26 177.1(5) . . . 2_655 ?
O4 C41 C42 C43 179.9(5) . . . . ?
C46 C41 C42 C43 -0.3(9) . . . . ?
O4 C41 C42 C66 0.5(8) . . . . ?
C46 C41 C42 C66 -179.7(5) . . . . ?
C41 C42 C43 C44 -2.1(9) . . . . ?
C66 C42 C43 C44 177.4(6) . . . . ?
C42 C43 C44 C45 2.9(9) . . . . ?
C42 C43 C44 C47 -175.3(6) . . . . ?
C43 C44 C45 C46 -1.4(9) . . . . ?
C47 C44 C45 C46 176.7(6) . . . . ?
C44 C45 C46 C41 -0.8(9) . . . . ?
C44 C45 C46 C48 -177.7(6) . . . . ?
O4 C41 C46 C45 -178.6(5) . . . . ?
C42 C41 C46 C45 1.6(8) . . . . ?
O4 C41 C46 C48 -1.5(8) . . . . ?
C42 C41 C46 C48 178.7(5) . . . . ?
C45 C46 C48 C50 -6.1(8) . . . . ?
C41 C46 C48 C50 176.9(5) . . . . ?
O5 C49 C50 C51 -176.3(5) . . . . ?
C54 C49 C50 C51 4.6(8) . . . . ?
O5 C49 C50 C48 4.8(7) . . . . ?
C54 C49 C50 C48 -174.3(5) . . . . ?
C46 C48 C50 C51 -104.2(6) . . . . ?
C46 C48 C50 C49 74.7(7) . . . . ?
C49 C50 C51 C52 0.3(8) . . . . ?
C48 C50 C51 C52 179.2(5) . . . . ?
C50 C51 C52 C53 -3.8(8) . . . . ?
C50 C51 C52 C55 177.4(6) . . . . ?
C51 C52 C53 C54 2.6(8) . . . . ?
C55 C52 C53 C54 -178.6(5) . . . . ?
O5 C49 C54 C53 175.2(4) . . . . ?
C50 C49 C54 C53 -5.7(8) . . . . ?
O5 C49 C54 C56 -4.6(7) . . . . ?
C50 C49 C54 C56 174.5(5) . . . . ?
C52 C53 C54 C49 2.0(7) . . . . ?
C52 C53 C54 C56 -178.2(5) . . . . ?
C49 C54 C56 C58 -67.4(6) . . . . ?
C53 C54 C56 C58 112.8(5) . . . . ?
O6 C57 C58 C59 176.5(4) . . . . ?
C63 C57 C58 C59 -5.9(7) . . . . ?
O6 C57 C58 C56 -9.5(7) . . . . ?
C63 C57 C58 C56 168.1(5) . . . . ?
C54 C56 C58 C59 -80.9(6) . . . . ?
C54 C56 C58 C57 105.3(6) . . . . ?
C57 C58 C59 C60 2.2(8) . . . . ?
C56 C58 C59 C60 -171.9(5) . . . . ?
C58 C59 C60 C62 2.0(8) . . . . ?
C58 C59 C60 C61 -179.1(5) . . . . ?
C59 C60 C62 C63 -2.8(8) . . . . ?
C61 C60 C62 C63 178.3(5) . . . . ?
O6 C57 C63 C62 -177.1(4) . . . . ?
C58 C57 C63 C62 5.1(7) . . . . ?
O6 C57 C63 C64 6.3(7) . . . . ?
C58 C57 C63 C64 -171.4(5) . . . . ?
C60 C62 C63 C57 -0.7(8) . . . . ?
C60 C62 C63 C64 175.9(5) . . . . ?
C57 C63 C64 N5 -81.5(6) . . . . ?
C62 C63 C64 N5 102.0(6) . . . . ?
C43 C42 C66 N5 -79.5(7) . . . 2_766 ?
C41 C42 C66 N5 99.9(6) . . . 2_766 ?
C63 C64 N5 C65 -58.2(6) . . . . ?
C63 C64 N5 C66 176.8(5) . . . 2_766 ?
C42 C41 O4 Ti3 104.3(13) . . . . ?
C46 C41 O4 Ti3 -75.5(15) . . . . ?
Br10 Ti3 O4 C41 100.7(13) . . . . ?
Br9 Ti3 O4 C41 7.9(13) . . . . ?
Br7 Ti3 O4 C41 -169.0(13) . . . . ?
Br8 Ti3 O4 C41 -80.9(13) . . . . ?
C54 C49 O5 Ti4 -34.6(13) . . . . ?
C50 C49 O5 Ti4 146.3(8) . . . . ?
O6 Ti4 O5 C49 66.8(10) . . . . ?
N8 Ti4 O5 C49 -115.6(10) . . . . ?
Br11 Ti4 O5 C49 -32.6(10) . . . . ?
Br12 Ti4 O5 C49 162.7(10) . . . . ?
C63 C57 O6 Ti4 126.4(5) . . . . ?
C58 C57 O6 Ti4 -55.9(7) . . . . ?
O5 Ti4 O6 C57 18.2(5) . . . . ?
N8 Ti4 O6 C57 -149.5(8) . . . . ?
N7 Ti4 O6 C57 -162.6(5) . . . . ?
Br11 Ti4 O6 C57 112.7(4) . . . . ?
Br12 Ti4 O6 C57 -76.3(4) . . . . ?

loop_
_platon_squeeze_void_nr
_platon_squeeze_void_average_x
_platon_squeeze_void_average_y
_platon_squeeze_void_average_z
_platon_squeeze_void_volume
_platon_squeeze_void_count_electrons
_platon_squeeze_void_content
1 0.148 0.239 0.385 32 -3 ' '
2 0.500 0.500 0.000 660 119 ' '
3 0.852 0.761 0.615 32 -3 ' '
